data_2242410
loop_
_publ_author_name
'Santalla, Hugo'
'Argibay, Saray'

_publ_section_title
;
 Crystal structure of
 (20<i>S</i>)-21-[4-(2-hydroxypropan-2-yl)-1<i>H</i>-1,2,3-triazol-4-yl]-20-(4-methylpentyl)-5-pregnen-3\b-ol
 with an unknown solvate
;
_journal_issue 4
_journal_name_full 'Acta Crystallographica Section E'
_journal_page_first 465
_journal_page_last 468
_journal_paper_doi 10.1107/S2056989018003286
_journal_volume 74
_journal_year 2018
_chemical_formula_iupac 'C32 H53 N3 O'
_chemical_formula_moiety 'C32 H53 N3 O2'
_chemical_formula_sum 'C32 H53 N3 O2'
_chemical_formula_weight 511.77
_chemical_name_systematic
(20<i>S</i>)-21-[4-(2-Hydroxypropan-2-yl)-1<i>H</i>-1,2,3-triazol-4-yl]-20-(4-methylpentyl)-5-pregnen-3\b-ol
_space_group_crystal_system monoclinic
_space_group_IT_number 5
_space_group_name_Hall 'C 2y'
_space_group_name_H-M_alt 'C 1 2 1'
_symmetry_space_group_name_Hall 'C 2y'
_symmetry_space_group_name_H-M 'C 1 2 1'
_atom_sites_solution_hydrogens mixed
_atom_sites_solution_primary direct
_atom_sites_solution_secondary difmap
_audit_creation_method SHELXL-2016/6
_cell_angle_alpha 90
_cell_angle_beta 97.452(2)
_cell_angle_gamma 90
_cell_formula_units_Z 4
_cell_length_a 20.1130(15)
_cell_length_b 10.3898(7)
_cell_length_c 15.5934(12)
_cell_measurement_reflns_used 9096
_cell_measurement_temperature 100(2)
_cell_measurement_theta_max 28.40
_cell_measurement_theta_min 2.50
_cell_volume 3231.0(4)
_computing_cell_refinement
;
SAINT (Bruker, 2016)
;
_computing_data_collection
;
APEX3 (Bruker, 2016)
;
_computing_data_reduction
;
SAINT (Bruker, 2016)
;
_computing_molecular_graphics
;
<i>OLEX2</i> (Dolomanov <i>et al.</i>,  2009) and Mercury (Macrae <i>et
al.</i>,  2008)
;
_computing_publication_material
;
<i>SHELXL2016/6</i> (Sheldrick, 2015b), PLATON (Spek, 2009)
and publCIF (Westrip, 2010)
;
_computing_structure_refinement
;
<i>SHELXL2016/6</i> (Sheldrick, 2015b)
;
_computing_structure_solution
;
<i>SHELXT2014/5</i> (Sheldrick, 2015a)
;
_diffrn_ambient_temperature 100(2)
_diffrn_measured_fraction_theta_full 0.998
_diffrn_measured_fraction_theta_max 0.993
_diffrn_measurement_device_type 'Bruker D8 Venture Photon 100 CMOS'
_diffrn_measurement_method '\f and \w scans'
_diffrn_radiation_type MoK\a
_diffrn_radiation_wavelength 0.71073
_diffrn_reflns_av_R_equivalents 0.0291
_diffrn_reflns_limit_h_max 26
_diffrn_reflns_limit_h_min -26
_diffrn_reflns_limit_k_max 13
_diffrn_reflns_limit_k_min -13
_diffrn_reflns_limit_l_max 20
_diffrn_reflns_limit_l_min -20
_diffrn_reflns_number 85013
_diffrn_reflns_theta_full 25.242
_diffrn_reflns_theta_max 28.421
_diffrn_reflns_theta_min 2.504
_exptl_absorpt_coefficient_mu 0.065
_exptl_absorpt_correction_T_max 0.7457
_exptl_absorpt_correction_T_min 0.6882
_exptl_absorpt_correction_type multi-scan
_exptl_absorpt_process_details
;
(SADABS; Bruker, 2016)
;
_exptl_crystal_colour colourless
_exptl_crystal_density_diffrn 1.052
_exptl_crystal_density_method 'not measured'
_exptl_crystal_description prism
_exptl_crystal_F_000 1128
_exptl_crystal_size_max 0.351
_exptl_crystal_size_mid 0.295
_exptl_crystal_size_min 0.235
_platon_squeeze_details
;
TITL II
CELL   20.1130   10.3898   15.5934     90.00     97.45     90.00
SPGR C2
# Solvent Accessible Volume =       296
# Electrons Found in S.A.V. =        95
# Note: Atoms in Void are Labelled as Cxxx and Qxxx for all Others
Q101 0.519 0.254 0.097 !       5.87 eA-3
C102 0.527 0.162 0.034 !       5.01 eA-3
C103 0.011 0.459 0.049 !       4.05 eA-3
C104 0.438 0.038 0.829 !       3.31 eA-3
C105 0.537 0.020 0.102 !       2.84 eA-3
C106 0.500 0.250 0.000 !       1.88 eA-3
C107 0.444 0.092 0.006 !       0.86 eA-3
;
_refine_diff_density_max 0.457
_refine_diff_density_min -0.307
_refine_ls_abs_structure_details
;
Flack <i>x</i> determined using 3430 quotients
[(<i>I</i>^+^)-(<i>I</i>^-^)]/[(<i>I</i>^+^)+(<i>I</i>^-^)]
(Parsons <i>et al.</i>,  2013)
;
_refine_ls_abs_structure_Flack 0.1(3)
_refine_ls_extinction_method none
_refine_ls_goodness_of_fit_ref 1.024
_refine_ls_hydrogen_treatment constr
_refine_ls_matrix_type full
_refine_ls_number_parameters 363
_refine_ls_number_reflns 8040
_refine_ls_number_restraints 5
_refine_ls_restrained_S_all 1.024
_refine_ls_R_factor_all 0.0471
_refine_ls_R_factor_gt 0.0444
_refine_ls_shift/su_max 0.008
_refine_ls_shift/su_mean 0.001
_refine_ls_structure_factor_coef Fsqd
_refine_ls_weighting_details 'w=1/[\s^2^(Fo^2^)+(0.0729P)^2^+1.6246P] where P=(Fo^2^+2Fc^2^)/3'
_refine_ls_weighting_scheme calc
_refine_ls_wR_factor_gt 0.1195
_refine_ls_wR_factor_ref 0.1220
_reflns_number_gt 7629
_reflns_number_total 8040
_reflns_threshold_expression 'I > 2\s(I)'
_cod_data_source_file ex2005sup1.cif
_cod_data_source_block 2
_cod_database_code 2242410
_shelx_space_group_comment
;
The symmetry employed for this shelxl refinement is uniquely defined
by the following loop, which should always be used as a source of
symmetry information in preference to the above space-group names.
They are only intended as comments.
;
_shelx_estimated_absorpt_t_min 0.978
_shelx_estimated_absorpt_t_max 0.985

loop_
_space_group_symop_operation_xyz
'x, y, z'
'-x, y, -z'
'x+1/2, y+1/2, z'
'-x+1/2, y+1/2, -z'

loop_
_atom_site_type_symbol
_atom_site_label
_atom_site_fract_x
_atom_site_fract_y
_atom_site_fract_z
_atom_site_U_iso_or_equiv
_atom_site_adp_type
_atom_site_calc_flag
_atom_site_occupancy
_atom_site_disorder_assembly
_atom_site_disorder_group
O O3 0.35759(11) 0.2665(4) 0.82807(13) 0.0775(9) Uani d 1 . .
H H3 0.329808 0.292008 0.860194 0.116 Uiso calc 1 . .
O O3' -0.21535(8) -0.17225(15) -0.03536(11) 0.0324(3) Uani d 1 . .
H H3' -0.246827 -0.224255 -0.031655 0.049 Uiso calc 1 . .
N N1' -0.07599(8) 0.09363(17) 0.07066(10) 0.0246(3) Uani d 1 . .
N N2' -0.11583(9) 0.19700(17) 0.06509(12) 0.0296(4) Uani d 1 . .
N N3' -0.17644(9) 0.15741(18) 0.03258(12) 0.0291(4) Uani d 1 . .
C C1 0.21530(12) 0.1479(3) 0.66464(13) 0.0399(5) Uani d 1 . .
H H1A 0.168814 0.121675 0.670664 0.048 Uiso calc 1 . .
H H1B 0.238521 0.072198 0.643980 0.048 Uiso calc 1 . .
C C1' -0.11028(11) -0.0135(2) 0.04215(12) 0.0257(4) Uani d 1 . .
H H1' -0.093554 -0.098775 0.039622 0.031 Uiso calc 1 . .
C C2 0.25074(14) 0.1869(4) 0.75364(15) 0.0538(8) Uani d 1 . .
H H2A 0.226878 0.260248 0.776283 0.065 Uiso calc 1 . .
H H2B 0.250049 0.114006 0.794424 0.065 Uiso calc 1 . .
C C2' -0.17475(10) 0.02869(19) 0.01766(12) 0.0254(4) Uani d 1 . .
C C3 0.32250(13) 0.2246(3) 0.74675(15) 0.0472(7) Uani d 1 . .
H H3A 0.346192 0.147179 0.727638 0.057 Uiso calc 1 . .
C C3' -0.23710(11) -0.0443(2) -0.01857(14) 0.0305(4) Uani d 1 . .
C C4 0.32511(12) 0.3296(3) 0.67895(15) 0.0388(5) Uani d 1 . .
H H4A 0.307741 0.410699 0.700939 0.047 Uiso calc 1 . .
H H4B 0.372452 0.344304 0.670450 0.047 Uiso calc 1 . .
C C4' -0.28702(14) -0.0460(3) 0.0473(2) 0.0491(7) Uani d 1 . .
H H4'A -0.328751 -0.087103 0.021575 0.074 Uiso calc 1 . .
H H4'B -0.296399 0.042503 0.063909 0.074 Uiso calc 1 . .
H H4'C -0.267970 -0.094362 0.098575 0.074 Uiso calc 1 . .
C C5 0.28505(10) 0.2978(2) 0.59230(13) 0.0290(4) Uani d 1 . .
C C5' -0.26936(15) 0.0171(3) -0.1032(2) 0.0484(7) Uani d 1 . .
H H5'A -0.236719 0.019264 -0.144712 0.073 Uiso calc 1 . .
H H5'B -0.283572 0.104994 -0.091894 0.073 Uiso calc 1 . .
H H5'C -0.308430 -0.033800 -0.127195 0.073 Uiso calc 1 . .
C C6 0.31207(10) 0.3053(2) 0.51844(14) 0.0313(4) Uani d 1 . .
H H6 0.358126 0.327892 0.522258 0.038 Uiso calc 1 . .
C C7 0.27513(10) 0.2807(2) 0.43003(13) 0.0300(4) Uani d 1 . .
H H7A 0.289590 0.196862 0.408602 0.036 Uiso calc 1 . .
H H7B 0.286977 0.348379 0.389965 0.036 Uiso calc 1 . .
C C8 0.19900(9) 0.27924(19) 0.42977(12) 0.0231(4) Uani d 1 . .
H H8 0.182769 0.369334 0.435870 0.028 Uiso calc 1 . .
C C9 0.18246(9) 0.1983(2) 0.50722(11) 0.0223(3) Uani d 1 . .
H H9 0.204785 0.113112 0.502406 0.027 Uiso calc 1 . .
C C10 0.21297(10) 0.2561(2) 0.59538(13) 0.0275(4) Uani d 1 . .
C C11 0.10698(10) 0.1703(2) 0.50292(12) 0.0293(4) Uani d 1 . .
H H11A 0.100051 0.107618 0.548748 0.035 Uiso calc 1 . .
H H11B 0.083522 0.250810 0.514914 0.035 Uiso calc 1 . .
C C12 0.07549(9) 0.1166(2) 0.41518(12) 0.0257(4) Uani d 1 . .
H H12A 0.026664 0.105256 0.415649 0.031 Uiso calc 1 . .
H H12B 0.095091 0.031154 0.405776 0.031 Uiso calc 1 . .
C C13 0.08749(9) 0.20702(19) 0.34066(11) 0.0222(3) Uani d 1 . .
C C14 0.16431(9) 0.2218(2) 0.34556(11) 0.0237(4) Uani d 1 . .
H H14 0.182393 0.132477 0.342725 0.028 Uiso calc 1 . .
C C15 0.17510(11) 0.2859(2) 0.26021(13) 0.0320(4) Uani d 1 . .
H H15A 0.219280 0.262394 0.243283 0.038 Uiso calc 1 . .
H H15B 0.172312 0.380801 0.264597 0.038 Uiso calc 1 . .
C C16 0.11729(10) 0.2325(2) 0.19454(13) 0.0300(4) Uani d 1 . .
H H16A 0.135361 0.177939 0.150946 0.036 Uiso calc 1 . .
H H16B 0.091499 0.304031 0.164280 0.036 Uiso calc 1 . .
C C17 0.07153(8) 0.1516(2) 0.24737(11) 0.0212(3) Uani d 1 . .
H H17 0.088297 0.060868 0.248789 0.025 Uiso calc 1 . .
C C18 0.05172(11) 0.3366(2) 0.34758(15) 0.0333(5) Uani d 1 . .
H H18A 0.056778 0.389264 0.296676 0.050 Uiso calc 1 . .
H H18B 0.071597 0.381738 0.399894 0.050 Uiso calc 1 . .
H H18C 0.003982 0.321512 0.350577 0.050 Uiso calc 1 . .
C C19 0.17159(14) 0.3708(3) 0.62128(19) 0.0494(7) Uani d 1 . .
H H19A 0.164581 0.432269 0.573271 0.074 Uiso calc 1 . .
H H19B 0.195719 0.413239 0.672214 0.074 Uiso calc 1 . .
H H19C 0.128087 0.340122 0.634875 0.074 Uiso calc 1 . .
C C20 -0.00253(9) 0.1494(2) 0.20600(11) 0.0231(3) Uani d 1 . .
H H20 -0.019403 0.239995 0.205211 0.028 Uiso calc 1 . .
C C21 -0.00603(9) 0.1048(2) 0.11160(12) 0.0265(4) Uani d 1 . .
H H21A 0.018056 0.167241 0.078850 0.032 Uiso calc 1 . .
H H21B 0.016486 0.020320 0.109684 0.032 Uiso calc 1 . .
C C22 -0.04890(9) 0.0678(2) 0.25508(12) 0.0255(4) Uani d 1 . .
H H22A -0.048827 0.105022 0.313526 0.031 Uiso calc 1 . .
H H22B -0.095151 0.074933 0.224772 0.031 Uiso calc 1 . .
C C23 -0.03115(10) -0.0746(2) 0.26492(14) 0.0304(4) Uani d 1 . .
H H23A 0.016646 -0.084771 0.288671 0.036 Uiso d 1 A .
H H23B -0.038774 -0.118011 0.207982 0.036 Uiso d 1 . .
C C24 -0.0767(2) -0.1347(4) 0.3276(2) 0.0389(7) Uani d 0.763(5) A 1
H H24A -0.066712 -0.092988 0.384918 0.047 Uiso calc 0.763(5) A 1
H H24B -0.124162 -0.116555 0.305481 0.047 Uiso calc 0.763(5) A 1
C C25 -0.06732(19) -0.2815(4) 0.3385(3) 0.0428(8) Uani d 0.763(5) A 1
H H25 -0.093048 -0.306183 0.386759 0.051 Uiso calc 0.763(5) A 1
C C26 0.0043(3) -0.3176(4) 0.3687(5) 0.0768(17) Uani d 0.763(5) A 1
H H26A 0.023690 -0.255904 0.412492 0.115 Uiso calc 0.763(5) A 1
H H26B 0.030030 -0.316282 0.319486 0.115 Uiso calc 0.763(5) A 1
H H26C 0.005819 -0.404206 0.393806 0.115 Uiso calc 0.763(5) A 1
C C27 -0.0969(3) -0.3579(8) 0.2627(4) 0.0667(14) Uani d 0.763(5) A 1
H H27A -0.069611 -0.347475 0.215460 0.100 Uiso calc 0.763(5) A 1
H H27B -0.142641 -0.327817 0.243705 0.100 Uiso calc 0.763(5) A 1
H H27C -0.098069 -0.449028 0.278740 0.100 Uiso calc 0.763(5) A 1
C C24B -0.0510(7) -0.1677(11) 0.3327(8) 0.0389(7) Uani d 0.237(5) A 2
H H24B -0.028169 -0.138464 0.389453 0.047 Uiso calc 0.237(5) A 2
H H24A -0.099715 -0.156564 0.334308 0.047 Uiso calc 0.237(5) A 2
C C25B -0.0384(7) -0.3100(11) 0.3271(8) 0.0428(8) Uani d 0.237(5) A 2
H H25 0.008894 -0.317481 0.314094 0.051 Uiso calc 0.237(5) A 2
C C26B -0.0377(6) -0.3632(17) 0.4122(10) 0.073(5) Uani d 0.237(5) A 2
H H26A -0.079316 -0.340174 0.434835 0.109 Uiso calc 0.237(5) A 2
H H26B 0.000683 -0.328578 0.450387 0.109 Uiso calc 0.237(5) A 2
H H26C -0.033923 -0.457077 0.409337 0.109 Uiso calc 0.237(5) A 2
C C27B -0.0815(13) -0.359(3) 0.2463(14) 0.0667(14) Uani d 0.237(5) A 2
H H27A -0.098369 -0.285928 0.210137 0.100 Uiso calc 0.237(5) A 2
H H27B -0.119378 -0.408162 0.262993 0.100 Uiso calc 0.237(5) A 2
H H27C -0.054504 -0.414775 0.213602 0.100 Uiso calc 0.237(5) A 2

loop_
_atom_site_aniso_label
_atom_site_aniso_U_11
_atom_site_aniso_U_22
_atom_site_aniso_U_33
_atom_site_aniso_U_12
_atom_site_aniso_U_13
_atom_site_aniso_U_23
O3 0.0457(11) 0.155(3) 0.0296(9) -0.0415(15) -0.0044(8) -0.0143(13)
O3' 0.0347(8) 0.0252(7) 0.0361(8) -0.0052(6) 0.0007(6) -0.0033(6)
N1' 0.0255(8) 0.0276(8) 0.0197(7) 0.0004(7) -0.0010(6) 0.0009(6)
N2' 0.0305(9) 0.0242(8) 0.0308(8) 0.0007(7) -0.0081(7) 0.0003(7)
N3' 0.0286(8) 0.0239(8) 0.0315(8) 0.0002(7) -0.0087(7) 0.0007(7)
C1 0.0368(11) 0.0615(15) 0.0200(9) -0.0227(11) -0.0010(8) 0.0035(10)
C1' 0.0320(10) 0.0240(9) 0.0206(8) 0.0007(7) 0.0009(7) -0.0010(7)
C2 0.0421(13) 0.097(2) 0.0215(10) -0.0329(14) -0.0009(9) 0.0020(12)
C2' 0.0296(10) 0.0249(9) 0.0205(8) -0.0011(7) -0.0017(7) 0.0010(7)
C3 0.0368(12) 0.079(2) 0.0243(10) -0.0214(13) -0.0031(9) -0.0042(11)
C3' 0.0305(10) 0.0242(10) 0.0351(10) -0.0036(8) -0.0025(8) -0.0032(8)
C4 0.0298(10) 0.0524(14) 0.0333(11) -0.0169(10) 0.0006(8) -0.0112(10)
C4' 0.0425(14) 0.0390(13) 0.0687(18) -0.0098(11) 0.0181(13) -0.0177(13)
C5 0.0233(9) 0.0337(11) 0.0293(9) -0.0103(8) 0.0010(7) -0.0031(8)
C5' 0.0464(14) 0.0374(13) 0.0533(15) -0.0052(10) -0.0250(12) 0.0007(11)
C6 0.0219(9) 0.0403(12) 0.0314(10) -0.0115(8) 0.0020(7) -0.0001(8)
C7 0.0220(9) 0.0415(11) 0.0267(9) -0.0094(8) 0.0042(7) 0.0023(8)
C8 0.0203(8) 0.0254(9) 0.0237(8) -0.0046(7) 0.0032(6) 0.0016(7)
C9 0.0196(8) 0.0296(9) 0.0179(7) -0.0062(7) 0.0032(6) -0.0027(7)
C10 0.0235(9) 0.0367(11) 0.0223(8) -0.0075(8) 0.0032(7) -0.0060(8)
C11 0.0211(8) 0.0483(13) 0.0190(8) -0.0097(8) 0.0048(6) -0.0028(8)
C12 0.0198(8) 0.0396(11) 0.0178(8) -0.0082(7) 0.0029(6) 0.0010(7)
C13 0.0190(8) 0.0292(9) 0.0184(7) -0.0006(7) 0.0026(6) 0.0003(7)
C14 0.0195(8) 0.0331(10) 0.0190(8) -0.0041(7) 0.0041(6) 0.0017(7)
C15 0.0278(9) 0.0457(12) 0.0229(9) -0.0083(9) 0.0040(7) 0.0066(8)
C16 0.0257(9) 0.0430(12) 0.0215(8) -0.0027(8) 0.0042(7) 0.0063(8)
C17 0.0181(8) 0.0287(9) 0.0171(7) 0.0013(7) 0.0032(6) 0.0018(7)
C18 0.0301(10) 0.0339(11) 0.0349(10) 0.0067(9) 0.0007(8) -0.0065(9)
C19 0.0378(13) 0.0621(17) 0.0473(14) 0.0038(12) 0.0023(11) -0.0304(13)
C20 0.0196(8) 0.0314(9) 0.0179(7) 0.0026(7) 0.0008(6) 0.0004(7)
C21 0.0218(8) 0.0377(10) 0.0196(8) -0.0001(8) 0.0015(6) -0.0010(8)
C22 0.0169(8) 0.0391(11) 0.0205(8) 0.0018(7) 0.0026(6) -0.0010(7)
C23 0.0230(9) 0.0369(11) 0.0312(10) -0.0016(8) 0.0031(7) 0.0063(8)
C24 0.037(2) 0.0354(18) 0.0487(16) 0.0075(13) 0.0199(15) 0.0068(13)
C25 0.0342(19) 0.0376(17) 0.0599(19) -0.0024(14) 0.0192(15) 0.0051(14)
C26 0.057(3) 0.043(2) 0.129(5) 0.0094(19) 0.006(3) 0.025(3)
C27 0.080(4) 0.072(2) 0.053(3) -0.037(3) 0.029(2) -0.010(2)
C24B 0.037(2) 0.0354(18) 0.0487(16) 0.0075(13) 0.0199(15) 0.0068(13)
C25B 0.0342(19) 0.0376(17) 0.0599(19) -0.0024(14) 0.0192(15) 0.0051(14)
C26B 0.027(5) 0.086(11) 0.103(12) 0.012(6) -0.003(6) -0.044(10)
C27B 0.080(4) 0.072(2) 0.053(3) -0.037(3) 0.029(2) -0.010(2)

loop_
_atom_type_symbol
_atom_type_description
_atom_type_scat_dispersion_real
_atom_type_scat_dispersion_imag
_atom_type_scat_source
C C 0.0033 0.0016 'International Tables Vol C Tables 4.2.6.8 and 6.1.1.4'
H H 0.0000 0.0000 'International Tables Vol C Tables 4.2.6.8 and 6.1.1.4'
N N 0.0061 0.0033 'International Tables Vol C Tables 4.2.6.8 and 6.1.1.4'
O O 0.0106 0.0060 'International Tables Vol C Tables 4.2.6.8 and 6.1.1.4'

loop_
_geom_angle_atom_site_label_1
_geom_angle_atom_site_label_2
_geom_angle_atom_site_label_3
_geom_angle
C3 O3 H3 109.5
C3' O3' H3' 109.5
N2' N1' C1' 111.34(16)
N2' N1' C21 119.75(17)
C1' N1' C21 128.66(18)
N3' N2' N1' 106.85(16)
N2' N3' C2' 109.22(17)
C2 C1 C10 114.0(2)
C2 C1 H1A 108.7
C10 C1 H1A 108.7
C2 C1 H1B 108.7
C10 C1 H1B 108.7
H1A C1 H1B 107.6
N1' C1' C2' 104.51(18)
N1' C1' H1' 127.7
C2' C1' H1' 127.7
C3 C2 C1 109.9(2)
C3 C2 H2A 109.7
C1 C2 H2A 109.7
C3 C2 H2B 109.7
C1 C2 H2B 109.7
H2A C2 H2B 108.2
N3' C2' C1' 108.07(18)
N3' C2' C3' 121.33(19)
C1' C2' C3' 130.60(19)
O3 C3 C2 112.3(2)
O3 C3 C4 109.8(2)
C2 C3 C4 110.7(2)
O3 C3 H3A 108.0
C2 C3 H3A 108.0
C4 C3 H3A 108.0
O3' C3' C2' 105.98(17)
O3' C3' C4' 110.79(19)
C2' C3' C4' 109.92(19)
O3' C3' C5' 109.48(19)
C2' C3' C5' 110.59(19)
C4' C3' C5' 110.0(2)
C5 C4 C3 113.54(19)
C5 C4 H4A 108.9
C3 C4 H4A 108.9
C5 C4 H4B 108.9
C3 C4 H4B 108.9
H4A C4 H4B 107.7
C3' C4' H4'A 109.5
C3' C4' H4'B 109.5
H4'A C4' H4'B 109.5
C3' C4' H4'C 109.5
H4'A C4' H4'C 109.5
H4'B C4' H4'C 109.5
C6 C5 C4 121.72(18)
C6 C5 C10 122.64(18)
C4 C5 C10 115.64(18)
C3' C5' H5'A 109.5
C3' C5' H5'B 109.5
H5'A C5' H5'B 109.5
C3' C5' H5'C 109.5
H5'A C5' H5'C 109.5
H5'B C5' H5'C 109.5
C5 C6 C7 124.95(18)
C5 C6 H6 117.5
C7 C6 H6 117.5
C6 C7 C8 112.33(17)
C6 C7 H7A 109.1
C8 C7 H7A 109.1
C6 C7 H7B 109.1
C8 C7 H7B 109.1
H7A C7 H7B 107.9
C14 C8 C7 110.59(16)
C14 C8 C9 109.85(15)
C7 C8 C9 108.69(16)
C14 C8 H8 109.2
C7 C8 H8 109.2
C9 C8 H8 109.2
C11 C9 C8 112.38(15)
C11 C9 C10 112.73(15)
C8 C9 C10 112.47(15)
C11 C9 H9 106.2
C8 C9 H9 106.2
C10 C9 H9 106.2
C5 C10 C19 109.78(19)
C5 C10 C9 110.59(15)
C19 C10 C9 111.55(18)
C5 C10 C1 106.57(17)
C19 C10 C1 110.3(2)
C9 C10 C1 107.97(17)
C12 C11 C9 113.46(15)
C12 C11 H11A 108.9
C9 C11 H11A 108.9
C12 C11 H11B 108.9
C9 C11 H11B 108.9
H11A C11 H11B 107.7
C11 C12 C13 111.36(16)
C11 C12 H12A 109.4
C13 C12 H12A 109.4
C11 C12 H12B 109.4
C13 C12 H12B 109.4
H12A C12 H12B 108.0
C18 C13 C12 111.19(16)
C18 C13 C14 112.56(17)
C12 C13 C14 106.11(14)
C18 C13 C17 110.35(16)
C12 C13 C17 116.48(16)
C14 C13 C17 99.58(14)
C8 C14 C15 118.56(17)
C8 C14 C13 115.10(15)
C15 C14 C13 104.73(15)
C8 C14 H14 105.8
C15 C14 H14 105.8
C13 C14 H14 105.8
C14 C15 C16 103.90(16)
C14 C15 H15A 111.0
C16 C15 H15A 111.0
C14 C15 H15B 111.0
C16 C15 H15B 111.0
H15A C15 H15B 109.0
C15 C16 C17 106.74(15)
C15 C16 H16A 110.4
C17 C16 H16A 110.4
C15 C16 H16B 110.4
C17 C16 H16B 110.4
H16A C16 H16B 108.6
C20 C17 C16 112.98(15)
C20 C17 C13 117.75(14)
C16 C17 C13 103.26(15)
C20 C17 H17 107.4
C16 C17 H17 107.4
C13 C17 H17 107.4
C13 C18 H18A 109.5
C13 C18 H18B 109.5
H18A C18 H18B 109.5
C13 C18 H18C 109.5
H18A C18 H18C 109.5
H18B C18 H18C 109.5
C10 C19 H19A 109.5
C10 C19 H19B 109.5
H19A C19 H19B 109.5
C10 C19 H19C 109.5
H19A C19 H19C 109.5
H19B C19 H19C 109.5
C21 C20 C22 110.83(17)
C21 C20 C17 109.05(14)
C22 C20 C17 114.50(15)
C21 C20 H20 107.4
C22 C20 H20 107.4
C17 C20 H20 107.4
N1' C21 C20 111.20(15)
N1' C21 H21A 109.4
C20 C21 H21A 109.4
N1' C21 H21B 109.4
C20 C21 H21B 109.4
H21A C21 H21B 108.0
C23 C22 C20 115.88(16)
C23 C22 H22A 108.3
C20 C22 H22A 108.3
C23 C22 H22B 108.3
C20 C22 H22B 108.3
H22A C22 H22B 107.4
C24B C23 C22 127.3(5)
C22 C23 C24 107.7(2)
C24B C23 H23A 90.1
C22 C23 H23A 110.2
C24 C23 H23A 110.2
C24B C23 H23B 108.0
C22 C23 H23B 110.2
C24 C23 H23B 110.2
H23A C23 H23B 108.5
C25 C24 C23 113.1(3)
C25 C24 H24A 109.0
C23 C24 H24A 109.0
C25 C24 H24B 109.0
C23 C24 H24B 109.0
H24A C24 H24B 107.8
C27 C25 C26 112.6(5)
C27 C25 C24 114.2(5)
C26 C25 C24 112.3(3)
C27 C25 H25 105.6
C26 C25 H25 105.6
C24 C25 H25 105.6
C25 C26 H26A 109.5
C25 C26 H26B 109.5
H26A C26 H26B 109.5
C25 C26 H26C 109.5
H26A C26 H26C 109.5
H26B C26 H26C 109.5
C25 C27 H27A 109.5
C25 C27 H27B 109.5
H27A C27 H27B 109.5
C25 C27 H27C 109.5
H27A C27 H27C 109.5
H27B C27 H27C 109.5
C25B C24B C23 121.4(9)
C25B C24B H24B 107.0
C23 C24B H24B 107.0
C25B C24B H24A 107.0
C23 C24B H24A 107.0
H24B C24B H24A 106.7
C26B C25B C24B 107.8(12)
C26B C25B C27B 124.9(14)
C24B C25B C27B 107.2(17)
C26B C25B H25 105.1
C24B C25B H25 105.1
C27B C25B H25 105.1
C25B C26B H26A 109.5
C25B C26B H26B 109.5
H26A C26B H26B 109.5
C25B C26B H26C 109.5
H26A C26B H26C 109.5
H26B C26B H26C 109.5
C25B C27B H27A 109.5
C25B C27B H27B 109.5
H27A C27B H27B 109.5
C25B C27B H27C 109.5
H27A C27B H27C 109.5
H27B C27B H27C 109.5

loop_
_geom_bond_atom_site_label_1
_geom_bond_atom_site_label_2
_geom_bond_distance
O3 C3 1.437(3)
O3 H3 0.8400
O3' C3' 1.434(3)
O3' H3' 0.8400
N1' N2' 1.336(2)
N1' C1' 1.354(3)
N1' C21 1.472(2)
N2' N3' 1.324(2)
N3' C2' 1.359(3)
C1 C2 1.530(3)
C1 C10 1.555(3)
C1 H1A 0.9900
C1 H1B 0.9900
C1' C2' 1.375(3)
C1' H1' 0.9500
C2 C3 1.513(3)
C2 H2A 0.9900
C2 H2B 0.9900
C2' C3' 1.511(3)
C3 C4 1.525(4)
C3 H3A 1.0000
C3' C4' 1.526(4)
C3' C5' 1.532(3)
C4 C5 1.517(3)
C4 H4A 0.9900
C4 H4B 0.9900
C4' H4'A 0.9800
C4' H4'B 0.9800
C4' H4'C 0.9800
C5 C6 1.338(3)
C5 C10 1.520(3)
C5' H5'A 0.9800
C5' H5'B 0.9800
C5' H5'C 0.9800
C6 C7 1.501(3)
C6 H6 0.9500
C7 C8 1.531(3)
C7 H7A 0.9900
C7 H7B 0.9900
C8 C14 1.526(3)
C8 C9 1.543(3)
C8 H8 1.0000
C9 C11 1.539(3)
C9 C10 1.552(2)
C9 H9 1.0000
C10 C19 1.538(3)
C11 C12 1.536(3)
C11 H11A 0.9900
C11 H11B 0.9900
C12 C13 1.537(3)
C12 H12A 0.9900
C12 H12B 0.9900
C13 C18 1.537(3)
C13 C14 1.545(2)
C13 C17 1.559(2)
C14 C15 1.529(3)
C14 H14 1.0000
C15 C16 1.549(3)
C15 H15A 0.9900
C15 H15B 0.9900
C16 C17 1.559(3)
C16 H16A 0.9900
C16 H16B 0.9900
C17 C20 1.545(2)
C17 H17 1.0000
C18 H18A 0.9800
C18 H18B 0.9800
C18 H18C 0.9800
C19 H19A 0.9800
C19 H19B 0.9800
C19 H19C 0.9800
C20 C21 1.536(3)
C20 C22 1.536(3)
C20 H20 1.0000
C21 H21A 0.9900
C21 H21B 0.9900
C22 C23 1.525(3)
C22 H22A 0.9900
C22 H22B 0.9900
C23 C24B 1.524(11)
C23 C24 1.554(4)
C23 H23A 0.9901
C23 H23B 0.9899
C24 C25 1.544(5)
C24 H24A 0.9900
C24 H24B 0.9900
C25 C27 1.484(7)
C25 C26 1.504(6)
C25 H25 1.0000
C26 H26A 0.9800
C26 H26B 0.9800
C26 H26C 0.9800
C27 H27A 0.9800
C27 H27B 0.9800
C27 H27C 0.9800
C24B C25B 1.504(15)
C24B H24B 0.9900
C24B H24A 0.9900
C25B C26B 1.436(19)
C25B C27B 1.52(2)
C25B H25 1.0000
C26B H26A 0.9800
C26B H26B 0.9800
C26B H26C 0.9800
C27B H27A 0.9800
C27B H27B 0.9800
C27B H27C 0.9800

loop_
_geom_hbond_atom_site_label_D
_geom_hbond_atom_site_label_H
_geom_hbond_atom_site_label_A
_geom_hbond_site_symmetry_A
_geom_hbond_distance_DH
_geom_hbond_distance_HA
_geom_hbond_distance_DA
_geom_hbond_angle_DHA
O3 H3 O3' 3_556 0.84 2.00 2.811(3) 162
O3' H3' N3' 4_445 0.84 1.97 2.810(2) 175

loop_
_geom_torsion_atom_site_label_1
_geom_torsion_atom_site_label_2
_geom_torsion_atom_site_label_3
_geom_torsion_atom_site_label_4
_geom_torsion
C1' N1' N2' N3' -0.2(2)
C21 N1' N2' N3' -174.88(16)
N1' N2' N3' C2' 0.0(2)
N2' N1' C1' C2' 0.2(2)
C21 N1' C1' C2' 174.35(17)
C10 C1 C2 C3 -59.8(4)
N2' N3' C2' C1' 0.1(2)
N2' N3' C2' C3' 179.24(18)
N1' C1' C2' N3' -0.2(2)
N1' C1' C2' C3' -179.2(2)
C1 C2 C3 O3 177.9(3)
C1 C2 C3 C4 54.9(4)
N3' C2' C3' O3' 173.26(18)
C1' C2' C3' O3' -7.8(3)
N3' C2' C3' C4' -67.0(3)
C1' C2' C3' C4' 111.9(3)
N3' C2' C3' C5' 54.7(3)
C1' C2' C3' C5' -126.4(3)
O3 C3 C4 C5 -175.9(2)
C2 C3 C4 C5 -51.3(3)
C3 C4 C5 C6 -128.2(3)
C3 C4 C5 C10 51.2(3)
C4 C5 C6 C7 -177.4(2)
C10 C5 C6 C7 3.2(4)
C5 C6 C7 C8 14.6(3)
C6 C7 C8 C14 -165.92(18)
C6 C7 C8 C9 -45.3(2)
C14 C8 C9 C11 -48.2(2)
C7 C8 C9 C11 -169.37(17)
C14 C8 C9 C10 -176.74(16)
C7 C8 C9 C10 62.1(2)
C6 C5 C10 C19 -111.7(3)
C4 C5 C10 C19 68.8(3)
C6 C5 C10 C9 11.8(3)
C4 C5 C10 C9 -167.7(2)
C6 C5 C10 C1 128.9(2)
C4 C5 C10 C1 -50.6(3)
C11 C9 C10 C5 -172.73(18)
C8 C9 C10 C5 -44.4(2)
C11 C9 C10 C19 -50.3(3)
C8 C9 C10 C19 78.0(2)
C11 C9 C10 C1 71.0(2)
C8 C9 C10 C1 -160.65(18)
C2 C1 C10 C5 55.4(3)
C2 C1 C10 C19 -63.7(3)
C2 C1 C10 C9 174.2(2)
C8 C9 C11 C12 50.0(2)
C10 C9 C11 C12 178.37(18)
C9 C11 C12 C13 -55.9(2)
C11 C12 C13 C18 -64.8(2)
C11 C12 C13 C14 57.9(2)
C11 C12 C13 C17 167.62(16)
C7 C8 C14 C15 -58.9(2)
C9 C8 C14 C15 -178.86(17)
C7 C8 C14 C13 176.05(17)
C9 C8 C14 C13 56.1(2)
C18 C13 C14 C8 61.5(2)
C12 C13 C14 C8 -60.4(2)
C17 C13 C14 C8 178.33(16)
C18 C13 C14 C15 -70.5(2)
C12 C13 C14 C15 167.64(17)
C17 C13 C14 C15 46.35(19)
C8 C14 C15 C16 -162.71(18)
C13 C14 C15 C16 -32.7(2)
C14 C15 C16 C17 5.9(2)
C15 C16 C17 C20 150.76(18)
C15 C16 C17 C13 22.5(2)
C18 C13 C17 C20 -48.0(2)
C12 C13 C17 C20 80.0(2)
C14 C13 C17 C20 -166.57(17)
C18 C13 C17 C16 77.23(19)
C12 C13 C17 C16 -154.78(16)
C14 C13 C17 C16 -41.30(18)
C16 C17 C20 C21 53.8(2)
C13 C17 C20 C21 174.09(17)
C16 C17 C20 C22 178.58(17)
C13 C17 C20 C22 -61.1(2)
N2' N1' C21 C20 59.8(2)
C1' N1' C21 C20 -113.9(2)
C22 C20 C21 N1' 49.7(2)
C17 C20 C21 N1' 176.60(17)
C21 C20 C22 C23 63.9(2)
C17 C20 C22 C23 -60.0(2)
C20 C22 C23 C24B 157.7(7)
C20 C22 C23 C24 171.5(2)
C22 C23 C24 C25 176.0(3)
C23 C24 C25 C27 -73.4(4)
C23 C24 C25 C26 56.4(5)
C22 C23 C24B C25B 171.1(8)
C23 C24B C25B C26B 158.2(11)
C23 C24B C25B C27B -65.1(15)

loop_
_platon_squeeze_void_nr
_platon_squeeze_void_average_x
_platon_squeeze_void_average_y
_platon_squeeze_void_average_z
_platon_squeeze_void_volume
_platon_squeeze_void_count_electrons
_platon_squeeze_void_content
1 0.500 0.067 0.000 148 48 ' '
2 0.000 0.567 0.000 148 48 ' '
